data_4112116
loop_
_publ_author_name
'Dirk Pijper'
'Richard A. van Delden'
'Auke Meetsma'
'Ben L. Feringa'

_publ_contact_author_address
;
     Crystal Structure Center,
     Chemical Physics,
     Materials Science Center,
     Groningen University,
     Nijenborgh 4,
     NL-9747 AG Groningen,
     The Netherlands.
;
_publ_contact_author_email A.Meetsma@fwn.rug.nl
_publ_contact_author_fax '+31 50 3634441'
_publ_contact_author_name
;
   Drs. A. Meetsma
;
_publ_contact_author_phone '+31 50 3634368'
_publ_section_title
;
 Acceleration of a Nanomotor: Electronic Control of the Rotary Speed of a
 Light-Driven Molecular Rotor
;
_journal_name_full 'Journal of the American Chemical Society'
_journal_page_first 17612
_journal_page_last 17613
_journal_paper_doi 10.1021/ja054499e
_journal_volume 127
_journal_year 2005
_chemical_compound_source 'see text'
_chemical_formula_moiety 'C34 H31 N O4'
_chemical_formula_sum 'C34 H31 N O4'
_chemical_formula_weight 517.62
_chemical_name_systematic ' ?'
_space_group_IT_number 14
_symmetry_cell_setting monoclinic
_symmetry_Int_Tables_number 14
_symmetry_space_group_name_Hall '-P 2ybc'
_symmetry_space_group_name_H-M 'P 1 21/c 1'
_atom_sites_solution_hydrogens geom
_atom_sites_solution_primary direct
_atom_sites_solution_secondary direct
_audit_creation_date 'May  6 10:03:43 2004'
_audit_creation_method
;
 PLATON <TABLE ACC> option
 SHELXL97-2 & Manual Editing
;
_cell_angle_alpha 90
_cell_angle_beta 91.056(1)
_cell_angle_gamma 90
_cell_formula_units_Z 8
_cell_length_a 11.2557(8)
_cell_length_b 16.854(1)
_cell_length_c 29.162(2)
_cell_measurement_reflns_used 8657
_cell_measurement_temperature 294(1)
_cell_measurement_theta_max 21.62
_cell_measurement_theta_min 2.30
_cell_volume 5531.2(6)
_computing_cell_refinement 'SAINT, Bruker Version 6.02A, 2000'
_computing_data_collection 'SMART, Bruker Version 5.624, 2001'
_computing_data_reduction 'XPREP, Bruker Version 5.1/NT, 2000'
_computing_molecular_graphics
;
 PLUTO (Meetsma, 2003)
 PLATON (Spek, 1994)
;
_computing_publication_material 'PLATON (Spek, 2003)'
_computing_structure_refinement 'SHELXL-97 (Sheldrick, 1997)'
_computing_structure_solution
;
 SHELXS-97 (Sheldrick, 1997)
 SHELXTL (Sheldrick, 2000)
;
_diffrn_ambient_temperature 294(1)
_diffrn_detector_area_resol_mean '4096x4096 / 62x62 (binned 512)'
_diffrn_measured_fraction_theta_full 0.995
_diffrn_measured_fraction_theta_max 0.994
_diffrn_measurement_device_type
;
  Bruker Smart Apex
;
_diffrn_measurement_method 'phi and omega scans'
_diffrn_radiation_detector
;
  CCD area-detector
;
_diffrn_radiation_monochromator 'parallel mounted graphite'
_diffrn_radiation_source 'fine focus sealed Siemens Mo tube '
_diffrn_radiation_type MoK\a
_diffrn_radiation_wavelength 0.71073
_diffrn_reflns_av_R_equivalents 0.0892
_diffrn_reflns_av_sigmaI/netI 0.0830
_diffrn_reflns_limit_h_max 13
_diffrn_reflns_limit_h_min -13
_diffrn_reflns_limit_k_max 20
_diffrn_reflns_limit_k_min -20
_diffrn_reflns_limit_l_max 35
_diffrn_reflns_limit_l_min -35
_diffrn_reflns_number 54188
_diffrn_reflns_reduction_process
;
 Intensity data were corrected for Lorentz and polarization
  effects, decay and absorption and reduced to F~o~^2^
  using SAINT (Bruker, 2000) and SADABS (Sheldrick, 2001)
;
_diffrn_reflns_theta_full 25.00
_diffrn_reflns_theta_max 25.51
_diffrn_reflns_theta_min 2.30
_exptl_absorpt_coefficient_mu 0.081
_exptl_absorpt_correction_T_max 0.9919
_exptl_absorpt_correction_T_min 0.8812
_exptl_absorpt_correction_type multi-scan
_exptl_absorpt_process_details '(SADABS, Sheldrick, Bruker, 2000))'
_exptl_crystal_colour yellow
_exptl_crystal_density_diffrn 1.243
_exptl_crystal_description prism
_exptl_crystal_F_000 2192
_exptl_crystal_size_max 0.30
_exptl_crystal_size_mid 0.17
_exptl_crystal_size_min 0.10
_refine_diff_density_max 0.180
_refine_diff_density_min -0.255
_refine_diff_density_rms 0.050
_refine_ls_extinction_method none
_refine_ls_goodness_of_fit_ref 0.939
_refine_ls_hydrogen_treatment constr
_refine_ls_matrix_type full
_refine_ls_number_parameters 713
_refine_ls_number_reflns 10263
_refine_ls_number_restraints 0
_refine_ls_restrained_S_all 0.939
_refine_ls_R_factor_all 0.1502
_refine_ls_R_factor_gt 0.0679
_refine_ls_shift/su_max 0.000
_refine_ls_shift/su_mean 0.000
_refine_ls_structure_factor_coef Fsqd
_refine_ls_weighting_details 'calc w=1/[\s^2^(Fo^2^)+(0.1052P)^2^+0.0P] where P=(Fo^2^+2Fc^2^)/3'
_refine_ls_weighting_scheme calc
_refine_ls_wR_factor_gt 0.1614
_refine_ls_wR_factor_ref 0.1921
_reflns_number_gt 4779
_reflns_number_total 10263
_reflns_threshold_expression I>2\s(I)
_cod_data_source_file ja054499esi20050707_103150.cif
_cod_data_source_block global
_cod_original_sg_symbol_H-M 'P 21/c'
_cod_database_code 4112116
_vrn_publ_code_squeezed_elec 0.0
_vrn_publ_code_void_volume 0.0
_vrn_publ_code_frame_time_sec 30.0
_vrn_publ_code_meas_time_hour 25.2

loop_
_symmetry_equiv_pos_as_xyz
x,y,z
-x,1/2+y,1/2-z
-x,-y,-z
x,1/2-y,1/2+z

loop_
_atom_site_aniso_label
_atom_site_aniso_U_11
_atom_site_aniso_U_22
_atom_site_aniso_U_33
_atom_site_aniso_U_23
_atom_site_aniso_U_13
_atom_site_aniso_U_12
O11 0.0901(19) 0.0915(19) 0.0531(16) 0.0002(13) 0.0057(14) -0.0193(15)
O12 0.087(2) 0.119(2) 0.092(2) 0.0335(17) -0.0375(17) -0.0521(18)
O13 0.0665(18) 0.134(2) 0.0603(17) -0.0215(16) -0.0079(14) -0.0231(16)
O14 0.0392(14) 0.1011(19) 0.0539(15) 0.0008(13) -0.0005(11) -0.0043(12)
N11 0.0425(16) 0.0664(18) 0.0418(16) -0.0049(13) 0.0031(13) -0.0090(13)
C11 0.125(4) 0.132(4) 0.055(3) 0.002(3) 0.024(3) -0.023(3)
C12 0.062(2) 0.057(2) 0.059(2) 0.0034(18) 0.0002(19) -0.0090(18)
C13 0.065(3) 0.071(2) 0.073(3) 0.015(2) 0.011(2) -0.017(2)
C14 0.056(2) 0.075(3) 0.081(3) 0.019(2) -0.010(2) -0.0184(19)
C15 0.055(2) 0.054(2) 0.067(2) 0.0223(18) -0.0106(19) -0.0174(17)
C16 0.069(3) 0.055(2) 0.070(3) 0.0231(18) -0.028(2) -0.0231(19)
C17 0.083(3) 0.045(2) 0.061(2) 0.0096(18) -0.026(2) -0.0074(19)
C18 0.113(4) 0.057(2) 0.073(3) -0.002(2) -0.040(3) -0.008(2)
C19 0.133(4) 0.073(3) 0.080(3) -0.027(2) -0.046(3) 0.022(3)
C110 0.101(3) 0.082(3) 0.065(3) -0.018(2) -0.024(2) 0.035(3)
C111 0.075(3) 0.053(2) 0.055(2) -0.0082(17) -0.018(2) 0.0132(18)
C112 0.063(2) 0.0462(19) 0.049(2) -0.0004(16) -0.0158(18) -0.0003(17)
C113 0.054(2) 0.0444(19) 0.048(2) 0.0033(15) -0.0076(16) -0.0037(15)
C114 0.049(2) 0.0456(19) 0.052(2) 0.0073(15) -0.0055(16) -0.0070(15)
C115 0.052(2) 0.050(2) 0.057(2) 0.0039(16) 0.0029(18) -0.0080(16)
C116 0.0414(18) 0.0443(19) 0.0431(19) -0.0018(14) -0.0008(14) -0.0064(14)
C117 0.0449(19) 0.0433(17) 0.0436(19) -0.0001(14) 0.0039(15) 0.0001(15)
C118 0.0419(19) 0.0430(17) 0.049(2) -0.0027(15) 0.0005(16) 0.0057(14)
C119 0.043(2) 0.053(2) 0.062(2) 0.0061(16) -0.0053(17) 0.0028(15)
C120 0.055(2) 0.068(2) 0.068(3) 0.0045(19) -0.017(2) 0.0008(18)
C121 0.064(3) 0.090(3) 0.060(2) 0.001(2) -0.015(2) 0.002(2)
C122 0.066(3) 0.088(3) 0.046(2) 0.0016(19) 0.0020(19) 0.016(2)
C123 0.045(2) 0.054(2) 0.047(2) 0.0013(15) 0.0033(16) 0.0073(16)
C124 0.046(2) 0.080(2) 0.055(2) 0.0139(19) 0.0069(18) -0.0006(18)
C125 0.041(2) 0.065(2) 0.057(2) 0.0079(17) 0.0041(17) -0.0030(16)
C126 0.0440(19) 0.0506(19) 0.0454(19) -0.0004(15) 0.0045(16) -0.0044(15)
C127 0.055(2) 0.074(2) 0.057(2) -0.0146(18) 0.0111(18) -0.0111(18)
C128 0.052(2) 0.0455(19) 0.052(2) -0.0042(15) 0.0141(16) -0.0092(15)
C129 0.067(2) 0.050(2) 0.090(3) -0.0033(19) 0.020(2) -0.0011(18)
C130 0.051(2) 0.078(2) 0.050(2) -0.0022(19) -0.003(2) -0.0118(19)
C131 0.039(2) 0.109(3) 0.065(2) 0.024(2) -0.0026(18) -0.011(2)
C132 0.060(3) 0.206(6) 0.079(3) 0.015(3) 0.014(2) 0.020(3)
C133 0.072(3) 0.097(4) 0.203(6) 0.021(4) 0.007(3) -0.032(3)
C134 0.061(3) 0.130(4) 0.091(3) 0.033(3) -0.022(2) -0.008(2)
O21 0.0790(18) 0.118(2) 0.0487(16) 0.0167(14) -0.0089(13) 0.0140(16)
O22 0.0486(16) 0.0892(18) 0.0775(17) -0.0013(14) 0.0139(13) 0.0143(13)
O23 0.0627(17) 0.102(2) 0.0539(16) 0.0040(14) 0.0132(13) 0.0091(14)
O24 0.0425(14) 0.0920(18) 0.0585(15) -0.0025(12) 0.0007(12) 0.0118(12)
N21 0.0431(17) 0.0622(17) 0.0431(16) -0.0016(12) 0.0028(13) 0.0126(13)
C21 0.112(4) 0.114(4) 0.059(3) 0.030(2) -0.030(2) -0.008(3)
C22 0.068(3) 0.069(2) 0.043(2) 0.0098(17) -0.0050(19) 0.0028(19)
C23 0.060(2) 0.069(2) 0.062(2) 0.0069(19) -0.0147(19) 0.0138(19)
C24 0.052(2) 0.061(2) 0.064(2) 0.0051(18) -0.0070(18) 0.0123(17)
C25 0.0418(19) 0.0431(18) 0.054(2) 0.0027(15) -0.0030(16) 0.0045(14)
C26 0.050(2) 0.0451(19) 0.061(2) 0.0006(16) 0.0096(18) 0.0064(16)
C27 0.047(2) 0.0417(17) 0.0446(19) 0.0008(14) 0.0078(15) 0.0041(14)
C28 0.061(2) 0.051(2) 0.054(2) -0.0050(16) 0.0137(18) 0.0088(16)
C29 0.085(3) 0.055(2) 0.046(2) -0.0087(16) 0.001(2) 0.0044(19)
C210 0.065(2) 0.062(2) 0.047(2) -0.0024(17) -0.0037(18) -0.0013(19)
C211 0.054(2) 0.0489(19) 0.0465(19) -0.0007(16) -0.0014(16) 0.0032(15)
C212 0.050(2) 0.0426(17) 0.0408(18) 0.0032(14) 0.0035(16) 0.0031(15)
C213 0.0412(18) 0.0470(18) 0.0355(17) -0.0008(14) -0.0032(14) 0.0041(14)
C214 0.0427(19) 0.0468(18) 0.0418(19) 0.0009(14) -0.0015(15) 0.0066(15)
C215 0.050(2) 0.062(2) 0.050(2) 0.0060(16) -0.0056(17) 0.0083(16)
C216 0.0412(18) 0.0483(18) 0.0339(17) -0.0023(14) -0.0023(13) 0.0061(14)
C217 0.0430(19) 0.0453(18) 0.0399(18) -0.0027(14) -0.0039(15) 0.0069(14)
C218 0.045(2) 0.0475(18) 0.0412(18) -0.0036(15) 0.0004(15) 0.0013(15)
C219 0.053(2) 0.056(2) 0.061(2) 0.0027(17) 0.0045(18) 0.0033(17)
C220 0.061(2) 0.071(2) 0.065(2) 0.006(2) 0.023(2) 0.0018(19)
C221 0.088(3) 0.090(3) 0.055(2) 0.005(2) 0.020(2) -0.003(2)
C222 0.080(3) 0.077(3) 0.058(2) 0.016(2) -0.002(2) 0.001(2)
C223 0.059(2) 0.0510(19) 0.042(2) 0.0046(16) -0.0020(17) 0.0015(17)
C224 0.062(2) 0.061(2) 0.055(2) 0.0168(17) -0.0041(19) 0.0115(18)
C225 0.053(2) 0.061(2) 0.059(2) 0.0113(18) 0.0012(18) 0.0165(16)
C226 0.0443(19) 0.0497(18) 0.0385(18) -0.0011(14) -0.0017(15) 0.0052(15)
C227 0.057(2) 0.067(2) 0.0417(19) -0.0057(16) -0.0030(16) 0.0159(17)
C228 0.049(2) 0.054(2) 0.0451(19) -0.0086(15) -0.0094(15) 0.0093(16)
C229 0.073(3) 0.066(2) 0.078(3) -0.015(2) -0.014(2) 0.000(2)
C230 0.055(2) 0.068(2) 0.051(2) -0.0037(18) 0.004(2) 0.0062(17)
C231 0.038(2) 0.059(2) 0.081(3) 0.0004(19) 0.0078(18) 0.0038(16)
C232 0.070(3) 0.071(3) 0.134(4) 0.002(3) 0.002(3) -0.004(2)
C233 0.061(3) 0.072(3) 0.115(3) -0.008(2) 0.010(2) 0.012(2)
C234 0.059(3) 0.121(4) 0.096(3) 0.000(3) -0.019(2) 0.017(2)

loop_
_atom_site_label
_atom_site_type_symbol
_atom_site_thermal_displace_type
_atom_site_fract_x
_atom_site_fract_y
_atom_site_fract_z
_atom_site_occupancy
_atom_site_U_iso_or_equiv
O11 O Uani 0.0040(2) 0.13569(15) 0.52589(8) 1.000 0.0782(10)
O12 O Uani -0.2474(3) 0.05765(18) 0.33173(9) 1.000 0.0998(12)
O13 O Uani 0.4564(2) 0.34791(17) 0.41784(9) 1.000 0.0870(11)
O14 O Uani 0.49246(19) 0.31203(15) 0.34429(8) 1.000 0.0648(9)
N11 N Uani 0.3032(2) 0.32651(15) 0.36727(8) 1.000 0.0502(10)
C11 C Uani -0.0538(4) 0.1005(3) 0.56402(13) 1.000 0.104(2)
C12 C Uani -0.0439(3) 0.1250(2) 0.48313(12) 1.000 0.0593(12)
C13 C Uani -0.1540(3) 0.0909(2) 0.47342(13) 1.000 0.0696(16)
C14 C Uani -0.1895(3) 0.0787(2) 0.42841(14) 1.000 0.0708(16)
C15 C Uani -0.1178(3) 0.09938(19) 0.39253(12) 1.000 0.0588(12)
C16 C Uani -0.1448(4) 0.0739(2) 0.34484(13) 1.000 0.0650(16)
C17 C Uani -0.0426(4) 0.06522(19) 0.31450(12) 1.000 0.0633(14)
C18 C Uani -0.0466(5) 0.0130(2) 0.27709(14) 1.000 0.0815(18)
C19 C Uani 0.0495(5) 0.0037(3) 0.24950(16) 1.000 0.0959(19)
C110 C Uani 0.1522(4) 0.0475(2) 0.25769(13) 1.000 0.0830(17)
C111 C Uani 0.1573(3) 0.10062(19) 0.29424(11) 1.000 0.0612(14)
C112 C Uani 0.0610(3) 0.11016(18) 0.32296(11) 1.000 0.0529(11)
C113 C Uani 0.0574(3) 0.16931(18) 0.36154(10) 1.000 0.0489(11)
C114 C Uani -0.0098(3) 0.13990(17) 0.40193(11) 1.000 0.0490(11)
C115 C Uani 0.0258(3) 0.15121(18) 0.44719(11) 1.000 0.0530(12)
C116 C Uani 0.0968(3) 0.24468(17) 0.35731(10) 1.000 0.0430(11)
C117 C Uani 0.1505(3) 0.27794(17) 0.31527(10) 1.000 0.0439(11)
C118 C Uani 0.0922(3) 0.27786(17) 0.27100(10) 1.000 0.0446(11)
C119 C Uani -0.0253(3) 0.24766(18) 0.26308(11) 1.000 0.0527(12)
C120 C Uani -0.0738(3) 0.2443(2) 0.22016(12) 1.000 0.0639(14)
C121 C Uani -0.0097(3) 0.2712(2) 0.18213(13) 1.000 0.0715(16)
C122 C Uani 0.1000(3) 0.3042(2) 0.18852(11) 1.000 0.0667(16)
C123 C Uani 0.1526(3) 0.30953(18) 0.23287(10) 1.000 0.0486(12)
C124 C Uani 0.2632(3) 0.3469(2) 0.24068(12) 1.000 0.0603(12)
C125 C Uani 0.3112(3) 0.35571(19) 0.28377(11) 1.000 0.0543(12)
C126 C Uani 0.2562(3) 0.31955(18) 0.32152(10) 1.000 0.0466(11)
C127 C Uani 0.2230(3) 0.3286(2) 0.40704(11) 1.000 0.0619(12)
C128 C Uani 0.0941(3) 0.30833(17) 0.39400(10) 1.000 0.0497(11)
C129 C Uani 0.0219(3) 0.38114(19) 0.37796(13) 1.000 0.0688(14)
C130 C Uani 0.4223(3) 0.3316(2) 0.37945(12) 1.000 0.0597(12)
C131 C Uani 0.6222(3) 0.3287(3) 0.34635(13) 1.000 0.0710(14)
C132 C Uani 0.6593(4) 0.3037(3) 0.29851(14) 1.000 0.115(2)
C133 C Uani 0.6400(4) 0.4170(3) 0.35399(19) 1.000 0.124(3)
C134 C Uani 0.6827(3) 0.2776(3) 0.38249(13) 1.000 0.0943(19)
H11 H Uiso -0.13198 0.12249 0.56667 1.000 0.1554
H11' H Uiso -0.00858 0.11105 0.59159 1.000 0.1554
H11" H Uiso -0.05953 0.04418 0.55945 1.000 0.1554
H13 H Uiso -0.20357 0.07630 0.49716 1.000 0.0830
H14 H Uiso -0.26343 0.05608 0.42217 1.000 0.0850
H18 H Uiso -0.11555 -0.01584 0.27093 1.000 0.0977
H19 H Uiso 0.04604 -0.03199 0.22520 1.000 0.1150
H110 H Uiso 0.21725 0.04139 0.23883 1.000 0.0994
H111 H Uiso 0.22602 0.13011 0.29953 1.000 0.0729
H115 H Uiso 0.09745 0.17674 0.45368 1.000 0.0634
H119 H Uiso -0.06914 0.23003 0.28780 1.000 0.0636
H120 H Uiso -0.15001 0.22403 0.21582 1.000 0.0767
H121 H Uiso -0.04220 0.26637 0.15271 1.000 0.0854
H122 H Uiso 0.14073 0.32348 0.16340 1.000 0.0801
H124 H Uiso 0.30470 0.36617 0.21575 1.000 0.0723
H125 H Uiso 0.38003 0.38549 0.28821 1.000 0.0651
H127 H Uiso 0.22557 0.38118 0.42057 1.000 0.0738
H127' H Uiso 0.25150 0.29121 0.43000 1.000 0.0738
H128 H Uiso 0.05593 0.28609 0.42107 1.000 0.0595
H129 H Uiso 0.06177 0.40660 0.35315 1.000 0.1032
H129' H Uiso 0.01455 0.41774 0.40298 1.000 0.1032
H129" H Uiso -0.05579 0.36447 0.36777 1.000 0.1032
H132 H Uiso 0.65522 0.24700 0.29594 1.000 0.1723
H132' H Uiso 0.73925 0.32098 0.29336 1.000 0.1723
H132" H Uiso 0.60690 0.32744 0.27607 1.000 0.1723
H133 H Uiso 0.59766 0.44611 0.33058 1.000 0.1858
H133' H Uiso 0.72316 0.42938 0.35270 1.000 0.1858
H133" H Uiso 0.61057 0.43149 0.38352 1.000 0.1858
H134 H Uiso 0.65773 0.29398 0.41235 1.000 0.1413
H134' H Uiso 0.76724 0.28344 0.38046 1.000 0.1413
H134" H Uiso 0.66137 0.22310 0.37759 1.000 0.1413
O21 O Uani 0.4880(2) 0.37096(16) -0.08980(8) 1.000 0.0820(10)
O22 O Uani 0.2734(2) 0.40018(15) 0.11089(8) 1.000 0.0716(10)
O23 O Uani 0.9723(2) 0.15133(16) -0.00440(8) 1.000 0.0727(10)
O24 O Uani 1.01507(19) 0.13847(14) 0.07196(7) 1.000 0.0643(9)
N21 N Uani 0.8233(2) 0.14716(15) 0.04663(8) 1.000 0.0494(10)
C21 C Uani 0.4055(4) 0.3899(3) -0.12621(12) 1.000 0.095(2)
C22 C Uani 0.4495(3) 0.3726(2) -0.04602(11) 1.000 0.0601(14)
C23 C Uani 0.3416(3) 0.4026(2) -0.03240(13) 1.000 0.0639(12)
C24 C Uani 0.3150(3) 0.40400(19) 0.01347(12) 1.000 0.0591(12)
C25 C Uani 0.3949(3) 0.37426(17) 0.04636(11) 1.000 0.0464(11)
C26 C Uani 0.3731(3) 0.38649(18) 0.09545(11) 1.000 0.0519(11)
C27 C Uani 0.4811(3) 0.38697(17) 0.12589(10) 1.000 0.0444(11)
C28 C Uani 0.4838(3) 0.43017(18) 0.16660(11) 1.000 0.0552(12)
C29 C Uani 0.5862(3) 0.4318(2) 0.19365(11) 1.000 0.0620(14)
C210 C Uani 0.6859(3) 0.3900(2) 0.18071(11) 1.000 0.0581(12)
C211 C Uani 0.6836(3) 0.34602(18) 0.14057(10) 1.000 0.0498(11)
C212 C Uani 0.5818(3) 0.34345(17) 0.11211(10) 1.000 0.0444(11)
C213 C Uani 0.5744(3) 0.29771(17) 0.06872(9) 1.000 0.0413(10)
C214 C Uani 0.5007(3) 0.33803(17) 0.03256(10) 1.000 0.0438(11)
C215 C Uani 0.5288(3) 0.33992(19) -0.01373(11) 1.000 0.0541(12)
C216 C Uani 0.6140(3) 0.22162(17) 0.06515(9) 1.000 0.0412(10)
C217 C Uani 0.6711(3) 0.17438(17) 0.10237(10) 1.000 0.0428(11)
C218 C Uani 0.6136(3) 0.15566(17) 0.14475(10) 1.000 0.0446(11)
C219 C Uani 0.4985(3) 0.18460(19) 0.15620(12) 1.000 0.0566(12)
C220 C Uani 0.4480(3) 0.1686(2) 0.19698(12) 1.000 0.0654(12)
C221 C Uani 0.5098(4) 0.1225(2) 0.22970(13) 1.000 0.0774(16)
C222 C Uani 0.6176(4) 0.0904(2) 0.21988(12) 1.000 0.0717(16)
C223 C Uani 0.6712(3) 0.10504(18) 0.17727(10) 1.000 0.0507(11)
C224 C Uani 0.7794(3) 0.0690(2) 0.16479(12) 1.000 0.0594(12)
C225 C Uani 0.8297(3) 0.08167(19) 0.12340(11) 1.000 0.0577(12)
C226 C Uani 0.7758(3) 0.13541(17) 0.09152(10) 1.000 0.0442(11)
C227 C Uani 0.7423(3) 0.1653(2) 0.00733(10) 1.000 0.0553(11)
C228 C Uani 0.6125(3) 0.17171(18) 0.02155(10) 1.000 0.0495(11)
C229 C Uani 0.5520(3) 0.0913(2) 0.02711(12) 1.000 0.0725(16)
C230 C Uani 0.9423(3) 0.1458(2) 0.03499(12) 1.000 0.0580(12)
C231 C Uani 1.1442(3) 0.1263(2) 0.06617(12) 1.000 0.0593(14)
C232 C Uani 1.1995(3) 0.2009(2) 0.04699(15) 1.000 0.0917(19)
C233 C Uani 1.1667(3) 0.0546(2) 0.03615(14) 1.000 0.0826(17)
C234 C Uani 1.1854(3) 0.1106(3) 0.11501(14) 1.000 0.0923(19)
H21 H Uiso 0.33632 0.35686 -0.12386 1.000 0.1430
H21' H Uiso 0.44217 0.38084 -0.15520 1.000 0.1430
H21" H Uiso 0.38260 0.44459 -0.12394 1.000 0.1430
H23 H Uiso 0.28713 0.42166 -0.05409 1.000 0.0765
H24 H Uiso 0.24289 0.42506 0.02268 1.000 0.0708
H28 H Uiso 0.41682 0.45797 0.17562 1.000 0.0659
H29 H Uiso 0.58787 0.46110 0.22067 1.000 0.0742
H210 H Uiso 0.75453 0.39151 0.19895 1.000 0.0696
H211 H Uiso 0.75078 0.31763 0.13235 1.000 0.0599
H215 H Uiso 0.60085 0.31926 -0.02325 1.000 0.0645
H219 H Uiso 0.45689 0.21549 0.13492 1.000 0.0679
H220 H Uiso 0.37266 0.18804 0.20329 1.000 0.0784
H221 H Uiso 0.47698 0.11383 0.25830 1.000 0.0930
H222 H Uiso 0.65628 0.05842 0.24146 1.000 0.0857
H224 H Uiso 0.81752 0.03545 0.18566 1.000 0.0711
H225 H Uiso 0.89921 0.05526 0.11588 1.000 0.0692
H227 H Uiso 0.74925 0.12384 -0.01556 1.000 0.0662
H227' H Uiso 0.76637 0.21488 -0.00656 1.000 0.0662
H228 H Uiso 0.56912 0.20130 -0.00234 1.000 0.0593
H229 H Uiso 0.59909 0.05854 0.04734 1.000 0.1088
H229' H Uiso 0.54424 0.06597 -0.00228 1.000 0.1088
H229" H Uiso 0.47470 0.09878 0.03977 1.000 0.1088
H232 H Uiso 1.16868 0.21015 0.01655 1.000 0.1374
H232' H Uiso 1.28414 0.19454 0.04605 1.000 0.1374
H232" H Uiso 1.18060 0.24517 0.06622 1.000 0.1374
H233 H Uiso 1.11852 0.01109 0.04607 1.000 0.1236
H233' H Uiso 1.24905 0.04007 0.03852 1.000 0.1236
H233" H Uiso 1.14679 0.06729 0.00485 1.000 0.1236
H234 H Uiso 1.16521 0.15500 0.13394 1.000 0.1380
H234' H Uiso 1.26997 0.10309 0.11583 1.000 0.1380
H234" H Uiso 1.14721 0.06370 0.12624 1.000 0.1380

loop_
_atom_type_symbol
_atom_type_description
_atom_type_scat_dispersion_real
_atom_type_scat_dispersion_imag
_atom_type_scat_source
O O 0.0106 0.0060 'International Tables Vol C Tables 4.2.6.8 and 6.1.1.4'
N N 0.0061 0.0033 'International Tables Vol C Tables 4.2.6.8 and 6.1.1.4'
H H 0.0000 0.0000 'International Tables Vol C Tables 4.2.6.8 and 6.1.1.4'
C C 0.0033 0.0016 'International Tables Vol C Tables 4.2.6.8 and 6.1.1.4'

loop_
_geom_angle_atom_site_label_1
_geom_angle_atom_site_label_2
_geom_angle_atom_site_label_3
_geom_angle
_geom_angle_publ_flag
C11 O11 C12 118.7(3) yes
C130 O14 C131 120.8(3) yes
C21 O21 C22 118.6(3) yes
C230 O24 C231 120.3(2) yes
C126 N11 C130 125.8(3) yes
C126 N11 C127 120.7(2) yes
C127 N11 C130 113.5(2) yes
C226 N21 C230 126.7(3) yes
C227 N21 C230 113.4(2) yes
C226 N21 C227 119.9(2) yes
O11 C12 C115 115.4(3) yes
C13 C12 C115 119.4(3) no
O11 C12 C13 125.3(3) yes
C12 C13 C14 119.8(3) no
C13 C14 C15 121.4(3) no
C16 C15 C114 118.8(3) no
C14 C15 C16 121.8(3) no
C14 C15 C114 119.2(3) no
O12 C16 C17 121.8(3) yes
O12 C16 C15 121.8(4) yes
C15 C16 C17 116.4(4) no
C16 C17 C18 121.1(4) no
C16 C17 C112 119.7(3) no
C18 C17 C112 119.3(4) no
C17 C18 C19 121.0(5) no
C18 C19 C110 120.2(4) no
C19 C110 C111 119.7(4) no
H11' C11 H11" 109.41 no
H11 C11 H11" 109.49 no
O11 C11 H11 109.52 no
C110 C111 C112 120.9(3) no
H11 C11 H11' 109.50 no
O11 C11 H11' 109.46 no
O11 C11 H11" 109.44 no
C17 C112 C111 119.0(3) no
C111 C112 C113 124.0(3) no
C17 C112 C113 117.0(3) no
C14 C13 H13 120.08 no
C114 C113 C116 123.7(3) no
C112 C113 C114 113.0(3) no
C12 C13 H13 120.15 no
C112 C113 C116 122.8(3) no
C113 C114 C115 124.3(3) no
C15 C14 H14 119.30 no
C15 C114 C115 118.9(3) no
C13 C14 H14 119.29 no
C15 C114 C113 116.9(3) no
C12 C115 C114 121.1(3) no
C117 C116 C128 109.2(2) no
C113 C116 C117 124.7(3) no
C113 C116 C128 126.1(3) no
C116 C117 C126 116.2(3) no
C116 C117 C118 123.7(3) no
C118 C117 C126 119.6(3) no
C19 C18 H18 119.47 no
C117 C118 C123 119.1(3) no
C17 C18 H18 119.54 no
C117 C118 C119 123.4(3) no
C119 C118 C123 117.5(3) no
C18 C19 H19 119.97 no
C110 C19 H19 119.87 no
C118 C119 C120 121.2(3) no
C119 C120 C121 120.6(3) no
C120 C121 C122 119.9(3) no
C121 C122 C123 120.9(3) no
C118 C123 C122 119.6(3) no
C122 C123 C124 122.0(3) no
C118 C123 C124 118.4(3) no
C123 C124 C125 122.0(3) no
C124 C125 C126 119.9(3) no
N11 C126 C117 117.7(3) yes
C117 C126 C125 120.2(3) no
N11 C126 C125 122.1(3) yes
N11 C127 C128 112.8(2) yes
C127 C128 C129 113.0(3) no
C116 C128 C127 107.6(3) no
C116 C128 C129 111.5(3) no
O14 C130 N11 111.6(3) yes
O13 C130 N11 122.8(3) yes
O13 C130 O14 125.5(3) yes
O14 C131 C133 108.6(3) yes
C133 C131 C134 113.5(4) no
O14 C131 C132 101.3(3) yes
C132 C131 C133 111.6(4) no
C132 C131 C134 110.7(4) no
O14 C131 C134 110.5(3) yes
C111 C110 H110 120.16 no
C19 C110 H110 120.11 no
C112 C111 H111 119.55 no
C110 C111 H111 119.54 no
C12 C115 H115 119.46 no
C114 C115 H115 119.46 no
C118 C119 H119 119.36 no
C120 C119 H119 119.43 no
C119 C120 H120 119.68 no
C121 C120 H120 119.71 no
C122 C121 H121 120.10 no
C120 C121 H121 119.97 no
O21 C22 C23 125.2(3) yes
O21 C22 C215 114.5(3) yes
C121 C122 H122 119.54 no
C123 C122 H122 119.58 no
C23 C22 C215 120.3(3) no
C22 C23 C24 119.6(3) no
C125 C124 H124 119.02 no
C123 C124 H124 118.98 no
C23 C24 C25 120.9(3) no
C124 C125 H125 120.05 no
C126 C125 H125 120.04 no
C26 C25 C214 119.8(3) no
C24 C25 C26 120.1(3) no
C24 C25 C214 119.9(3) no
O22 C26 C27 121.1(3) yes
O22 C26 C25 123.3(3) yes
C25 C26 C27 115.5(3) no
N11 C127 H127' 109.03 no
C26 C27 C28 121.0(3) no
C26 C27 C212 118.5(3) no
C28 C27 C212 120.6(3) no
H127' C127 H127 107.80 no
C128 C127 H127 109.01 no
N11 C127 H127 109.01 no
C128 C127 H127' 109.04 no
C116 C128 H128 108.22 no
C127 C128 H128 108.22 no
C129 C128 H128 108.22 no
C27 C28 C29 120.1(3) no
C128 C129 H129' 109.48 no
H129" C129 H129 109.47 no
C128 C129 H129 109.50 no
H129' C129 H129" 109.41 no
C128 C129 H129" 109.47 no
C28 C29 C210 120.4(3) no
H129' C129 H129 109.49 no
C131 C132 H132" 109.49 no
C131 C132 H132' 109.44 no
C131 C132 H132 109.48 no
H132' C132 H132" 109.43 no
H132' C132 H132 109.48 no
H132" C132 H132 109.50 no
H133' C133 H133" 109.42 no
H133' C133 H133 109.42 no
C131 C133 H133 109.53 no
C131 C133 H133' 109.48 no
C131 C133 H133" 109.54 no
H133" C133 H133 109.44 no
H134" C134 H134 109.49 no
C131 C134 H134' 109.43 no
C131 C134 H134" 109.45 no
C131 C134 H134 109.41 no
H134' C134 H134" 109.56 no
H134' C134 H134 109.48 no
O21 C21 H21 109.44 no
O21 C21 H21' 109.50 no
O21 C21 H21" 109.50 no
H21 C21 H21' 109.44 no
H21 C21 H21" 109.43 no
H21' C21 H21" 109.51 no
C22 C23 H23 120.21 no
C24 C23 H23 120.17 no
C23 C24 H24 119.59 no
C25 C24 H24 119.56 no
C27 C28 H28 119.98 no
C29 C28 H28 119.97 no
C28 C29 H29 119.79 no
C210 C29 H29 119.86 no
C29 C210 C211 120.0(3) no
C210 C211 C212 121.2(3) no
C27 C212 C211 117.8(3) no
C27 C212 C213 118.6(3) no
C211 C212 C213 123.6(3) no
C212 C213 C216 122.8(3) no
C212 C213 C214 112.8(3) no
C214 C213 C216 123.6(3) no
C25 C214 C215 118.5(3) no
C25 C214 C213 117.3(3) no
C213 C214 C215 124.2(3) no
C22 C215 C214 120.5(3) no
C217 C216 C228 108.2(2) no
C213 C216 C217 126.0(2) no
C213 C216 C228 125.8(3) no
C216 C217 C226 116.4(3) no
C218 C217 C226 119.2(3) no
C216 C217 C218 123.4(3) no
C219 C218 C223 116.9(3) no
C217 C218 C219 123.3(3) no
C217 C218 C223 119.8(3) no
C218 C219 C220 122.3(3) no
C219 C220 C221 119.7(3) no
C220 C221 C222 120.5(3) no
C221 C222 C223 120.8(3) no
C222 C223 C224 122.3(3) no
C218 C223 C222 119.6(3) no
C218 C223 C224 118.0(3) no
C223 C224 C225 122.4(3) no
C224 C225 C226 120.0(3) no
N21 C226 C217 118.3(3) yes
N21 C226 C225 121.4(3) yes
C217 C226 C225 120.3(3) no
N21 C227 C228 112.4(2) yes
C227 C228 C229 113.3(3) no
C216 C228 C227 105.6(3) no
C216 C228 C229 113.5(3) no
O23 C230 O24 126.3(3) yes
O23 C230 N21 121.3(3) yes
O24 C230 N21 112.4(3) yes
C233 C231 C234 110.6(3) no
O24 C231 C232 109.8(3) yes
O24 C231 C233 110.6(3) yes
O24 C231 C234 101.6(3) yes
C232 C231 C233 112.0(3) no
C232 C231 C234 111.8(3) no
C29 C210 H210 119.96 no
C211 C210 H210 120.02 no
C210 C211 H211 119.37 no
C212 C211 H211 119.39 no
C22 C215 H215 119.73 no
C214 C215 H215 119.73 no
C218 C219 H219 118.85 no
C220 C219 H219 118.88 no
C219 C220 H220 120.14 no
C221 C220 H220 120.13 no
C220 C221 H221 119.75 no
C222 C221 H221 119.71 no
C221 C222 H222 119.65 no
C223 C222 H222 119.59 no
C223 C224 H224 118.80 no
C225 C224 H224 118.81 no
C224 C225 H225 120.01 no
C226 C225 H225 120.01 no
N21 C227 H227' 109.15 no
N21 C227 H227 109.08 no
C228 C227 H227' 109.15 no
C228 C227 H227 109.07 no
H227' C227 H227 107.85 no
C216 C228 H228 108.05 no
C227 C228 H228 108.00 no
C229 C228 H228 108.06 no
C228 C229 H229' 109.47 no
C228 C229 H229" 109.49 no
C228 C229 H229 109.47 no
H229' C229 H229" 109.49 no
H229' C229 H229 109.44 no
H229" C229 H229 109.46 no
C231 C232 H232' 109.44 no
C231 C232 H232" 109.43 no
C231 C232 H232 109.41 no
H232' C232 H232" 109.54 no
H232' C232 H232 109.50 no
H232" C232 H232 109.51 no
C231 C233 H233' 109.46 no
C231 C233 H233" 109.44 no
C231 C233 H233 109.49 no
H233' C233 H233" 109.48 no
H233' C233 H233 109.48 no
H233" C233 H233 109.48 no
C231 C234 H234' 109.45 no
C231 C234 H234" 109.49 no
C231 C234 H234 109.47 no
H234' C234 H234" 109.44 no
H234' C234 H234 109.49 no
H234" C234 H234 109.48 no

loop_
_geom_bond_atom_site_label_1
_geom_bond_atom_site_label_2
_geom_bond_distance
_geom_bond_publ_flag
O11 C11 1.428(5) yes
O11 C12 1.361(4) yes
O12 C16 1.240(5) yes
O13 C130 1.209(4) yes
O14 C130 1.347(4) yes
O14 C131 1.487(4) yes
O21 C22 1.356(4) yes
O21 C21 1.434(5) yes
O22 C26 1.239(4) yes
O23 C230 1.207(4) yes
O24 C231 1.481(4) yes
O24 C230 1.348(4) yes
N11 C127 1.483(4) yes
N11 C126 1.431(4) yes
N11 C130 1.383(4) yes
N21 C226 1.437(4) yes
N21 C227 1.483(4) yes
N21 C230 1.388(4) yes
C12 C13 1.390(5) no
C12 C115 1.393(5) no
C13 C14 1.380(5) no
C14 C15 1.378(5) no
C15 C114 1.417(5) no
C15 C16 1.482(5) no
C16 C17 1.471(6) no
C17 C112 1.408(5) no
C17 C18 1.402(5) no
C18 C19 1.369(7) no
C19 C110 1.389(7) no
C110 C111 1.392(5) no
C111 C112 1.391(5) no
C11 H11 0.9593 no
C11 H11" 0.9605 no
C11 H11' 0.9602 no
C112 C113 1.504(4) no
C13 H13 0.9303 no
C113 C114 1.496(4) no
C113 C116 1.352(4) no
C14 H14 0.9302 no
C114 C115 1.385(5) no
C116 C117 1.487(4) no
C116 C128 1.516(4) no
C117 C118 1.437(4) no
C117 C126 1.390(5) no
C18 H18 0.9304 no
C118 C119 1.432(5) no
C118 C123 1.418(4) no
C119 C120 1.357(5) no
C19 H19 0.9298 no
C120 C121 1.409(5) no
C121 C122 1.364(5) no
C122 C123 1.415(4) no
C123 C124 1.410(5) no
C124 C125 1.367(5) no
C125 C126 1.411(4) no
C127 C128 1.532(5) no
C128 C129 1.540(4) no
C131 C134 1.513(6) no
C131 C132 1.523(6) no
C131 C133 1.518(7) no
C110 H110 0.9295 no
C111 H111 0.9299 no
C115 H115 0.9304 no
C119 H119 0.9298 no
C120 H120 0.9298 no
C121 H121 0.9300 no
C22 C215 1.399(5) no
C122 H122 0.9299 no
C22 C23 1.381(5) no
C23 C24 1.376(5) no
C124 H124 0.9299 no
C24 C25 1.396(5) no
C125 H125 0.9302 no
C25 C26 1.471(5) no
C25 C214 1.404(5) no
C26 C27 1.492(5) no
C127 H127 0.9703 no
C27 C28 1.393(4) no
C27 C212 1.415(5) no
C127 H127' 0.9697 no
C28 C29 1.385(5) no
C128 H128 0.9802 no
C129 H129" 0.9604 no
C129 H129 0.9597 no
C129 H129' 0.9602 no
C29 C210 1.383(5) no
C132 H132" 0.9602 no
C132 H132' 0.9603 no
C132 H132 0.9596 no
C133 H133" 0.9599 no
C133 H133 0.9601 no
C133 H133' 0.9604 no
C134 H134" 0.9594 no
C134 H134 0.9605 no
C134 H134' 0.9595 no
C21 H21" 0.9597 no
C21 H21' 0.9598 no
C21 H21 0.9608 no
C23 H23 0.9300 no
C24 H24 0.9300 no
C28 H28 0.9297 no
C29 H29 0.9298 no
C210 C211 1.385(4) no
C211 C212 1.403(5) no
C212 C213 1.483(4) no
C213 C214 1.493(4) no
C213 C216 1.362(4) no
C214 C215 1.393(4) no
C216 C217 1.483(4) no
C216 C228 1.524(4) no
C217 C218 1.441(4) no
C217 C226 1.391(5) no
C218 C223 1.423(4) no
C218 C219 1.430(5) no
C219 C220 1.355(5) no
C220 C221 1.405(5) no
C221 C222 1.364(6) no
C222 C223 1.413(5) no
C223 C224 1.415(5) no
C224 C225 1.360(5) no
C225 C226 1.426(4) no
C227 C228 1.530(5) no
C228 C229 1.527(5) no
C231 C232 1.515(5) no
C231 C233 1.516(5) no
C231 C234 1.513(5) no
C210 H210 0.9301 no
C211 H211 0.9300 no
C215 H215 0.9297 no
C219 H219 0.9299 no
C220 H220 0.9306 no
C221 H221 0.9299 no
C222 H222 0.9306 no
C224 H224 0.9298 no
C225 H225 0.9299 no
C227 H227' 0.9694 no
C227 H227 0.9705 no
C228 H228 0.9798 no
C229 H229' 0.9600 no
C229 H229" 0.9597 no
C229 H229 0.9604 no
C232 H232' 0.9596 no
C232 H232" 0.9596 no
C232 H232 0.9598 no
C233 H233' 0.9600 no
C233 H233" 0.9600 no
C233 H233 0.9599 no
C234 H234' 0.9601 no
C234 H234" 0.9602 no
C234 H234 0.9597 no

loop_
_geom_contact_atom_site_label_1
_geom_contact_atom_site_label_2
_geom_contact_distance
_geom_contact_site_symmetry_2
_geom_contact_publ_flag
O12 O22 3.154(4) 2_545 no
O13 C134 3.009(4) . no
O13 C133 3.039(6) . no
O14 C125 2.773(4) . no
O22 O12 3.154(4) 2_555 no
O22 C14 3.349(4) 2_555 no
O23 C232 3.057(4) . no
O23 C128 3.357(4) 4_654 no
O23 C233 2.958(4) . no
O24 C225 2.763(4) . no
O11 H24 2.8804 4_555 no
O12 H222 2.8285 1_455 no
O12 H18 2.6415 . no
O12 H14 2.6470 . no
O12 H28 2.5475 2_545 no
O13 H228 2.7581 4_555 no
O13 H229' 2.9027 4_555 no
O13 H127' 2.5275 . no
O13 H134 2.4496 . no
O13 H127 2.6606 . no
O13 H133" 2.4620 . no
O14 H125 2.3943 . no
O21 H134" 2.7007 4_554 no
O22 H122 2.5160 . no
O22 H14 2.8004 2_555 no
O22 H24 2.6227 . no
O22 H28 2.6468 . no
O23 H128 2.6073 4_654 no
O23 H227 2.5678 . no
O23 H227' 2.5531 . no
O23 H232 2.4884 . no
O23 H233" 2.4324 . no
O24 H225 2.3172 . no
N21 H229 2.9329 . no
C14 O22 3.349(4) 2_545 no
C17 C119 3.428(4) . no
C21 C29 3.594(6) 3_665 no
C21 C28 3.492(6) 3_665 no
C27 C219 3.528(4) . no
C28 C21 3.492(6) 3_665 no
C29 C21 3.594(6) 3_665 no
C111 C118 3.147(4) . no
C11 H13 2.5862 . no
C111 C119 3.335(5) . no
C111 C117 3.052(4) . no
C112 C119 3.050(4) . no
C112 C118 3.229(4) . no
C13 H24 2.9716 2_545 no
C13 H11 2.7776 . no
C113 C119 3.280(4) . no
C13 H11" 2.8189 . no
C14 H24 3.0220 2_545 no
C115 C128 3.171(4) . no
C117 C111 3.052(4) . no
C17 H119 2.8987 . no
C118 C111 3.147(4) . no
C18 H224 3.0726 1_455 no
C118 C112 3.229(4) . no
C119 C112 3.050(4) . no
C119 C113 3.280(4) . no
C119 C17 3.428(4) . no
C119 C111 3.335(5) . no
C21 H23 2.5668 . no
C21 H111 2.9535 4_554 no
C23 H21 2.7759 . no
C23 H21" 2.8081 . no
C23 H115 3.0763 4_554 no
C125 O14 2.773(4) . no
C126 C129 3.302(5) . no
C27 H219 2.9153 . no
C128 O23 3.357(4) 4_455 no
C128 C115 3.171(4) . no
C28 H21" 2.8868 3_665 no
C28 H124 2.7181 . no
C129 C126 3.302(5) . no
C29 H21" 2.9364 3_665 no
C29 H132" 2.9840 . no
C133 O13 3.039(6) . no
C134 O13 3.009(4) . no
C110 H210 3.0926 2_645 no
C211 C219 3.462(5) . no
C211 C218 3.306(4) . no
C211 C217 3.102(4) . no
C212 C218 3.323(4) . no
C212 C219 3.122(4) . no
C112 H119 2.6876 . no
C113 H119 2.7545 . no
C213 C219 3.309(4) . no
C114 H128 2.6295 . no
C115 H128 2.4233 . no
C215 C228 3.154(4) . no
C116 H115 3.0345 . no
C116 H111 2.9620 . no
C116 H119 2.7421 . no
C217 C211 3.102(4) . no
C117 H129 2.6383 . no
C117 H111 2.6749 . no
C218 C211 3.306(4) . no
C118 H111 3.0192 . no
C218 C212 3.323(4) . no
C119 H132' 3.0686 1_455 no
C219 C213 3.309(4) . no
C219 C211 3.462(5) . no
C219 C212 3.122(4) . no
C219 C27 3.528(4) . no
C122 H234 3.0722 1_455 no
C123 H18 2.9744 2_555 no
C124 H18 2.8649 2_555 no
C225 O24 2.763(4) . no
C226 C229 3.202(5) . no
C126 H129 2.8048 . no
C228 C215 3.154(4) . no
C128 H115 2.8190 . no
C229 C226 3.202(5) . no
C129 H225 3.0703 2_655 no
C130 H125 2.8433 . no
C130 H134 2.8724 . no
C130 H133" 2.7074 . no
C232 O23 3.057(4) . no
C233 O23 2.958(4) . no
C211 H11 3.0659 4_654 no
C212 H219 2.6655 . no
C213 H219 2.7369 . no
C214 H228 2.6397 . no
C215 H228 2.4019 . no
C216 H215 3.0597 . no
C216 H219 2.7222 . no
C216 H211 2.9526 . no
C217 H229 2.6450 . no
C217 H211 2.7146 . no
C223 H120 3.0417 1_655 no
C226 H229 2.6833 . no
C227 H134 2.9919 4_554 no
C228 H215 2.8110 . no
C229 H229' 2.9487 3_655 no
C230 H233" 2.8099 . no
C230 H225 2.8584 . no
C230 H233 3.0282 . no
C230 H232 2.8299 . no
H127' O13 2.5275 . no
H129' H225 2.5761 2_655 no
H129' H127 2.4979 . no
H129" H134' 2.4489 1_455 no
H132' H133' 2.5252 . no
H132' C119 3.0686 1_655 no
H132" C29 2.9840 . no
H132" H133 2.5581 . no
H133' H132' 2.5252 . no
H133" H134 2.5186 . no
H133" O13 2.4620 . no
H133" C130 2.7074 . no
H134' H129" 2.4489 1_655 no
H134" O21 2.7007 4_555 no
H134" H132 2.4146 . no
H227' O23 2.5531 . no
H11 C13 2.7776 . no
H11 H13 2.3031 . no
H11 C211 3.0659 4_455 no
H11 H211 2.5538 4_455 no
H11" H13 2.4724 . no
H11" C13 2.8189 . no
H229' C229 2.9487 3_655 no
H229' H227 2.5414 . no
H229' H229' 2.4412 3_655 no
H229' O13 2.9027 4_554 no
H13 C11 2.5862 . no
H13 H11 2.3031 . no
H13 H11" 2.4724 . no
H232' H234' 2.5601 . no
H14 O12 2.6470 . no
H14 O22 2.8004 2_545 no
H232" H234 2.5004 . no
H233' H234' 2.4994 . no
H233" O23 2.4324 . no
H233" C230 2.8099 . no
H233" H232 2.4436 . no
H234' H233' 2.4994 . no
H234' H232' 2.5601 . no
H18 O12 2.6415 . no
H18 C123 2.9744 2_545 no
H18 C124 2.8649 2_545 no
H234" H233 2.5157 . no
H21 H111 2.5453 4_554 no
H21 H23 2.3834 . no
H21 C23 2.7759 . no
H21' H221 2.5615 4_554 no
H21" C29 2.9364 3_665 no
H21" C23 2.8081 . no
H21" C28 2.8868 3_665 no
H21" H23 2.3524 . no
H23 H21 2.3834 . no
H23 C21 2.5668 . no
H23 H21" 2.3524 . no
H24 O22 2.6227 . no
H24 C13 2.9716 2_555 no
H24 O11 2.8803 4_554 no
H24 C14 3.0220 2_555 no
H28 O22 2.6468 . no
H28 H124 2.3260 . no
H28 O12 2.5475 2_555 no
H111 C117 2.6749 . no
H111 C118 3.0192 . no
H111 C116 2.9620 . no
H111 C21 2.9535 4_555 no
H111 H21 2.5453 4_555 no
H115 C116 3.0345 . no
H115 C23 3.0763 4_555 no
H115 C128 2.8190 . no
H115 H128 2.1220 . no
H119 C116 2.7421 . no
H119 C17 2.8987 . no
H119 C113 2.7545 . no
H119 C112 2.6876 . no
H120 C223 3.0417 1_455 no
H121 H211 2.5451 1_455 no
H122 O22 2.5160 . no
H122 H124 2.4801 . no
H124 C28 2.7181 . no
H124 H28 2.3260 . no
H124 H122 2.4801 . no
H125 O14 2.3943 . no
H125 C130 2.8433 . no
H127 H129' 2.4979 . no
H127 O13 2.6606 . no
H128 C114 2.6295 . no
H128 O23 2.6073 4_455 no
H128 C115 2.4233 . no
H128 H115 2.1220 . no
H129 C126 2.8048 . no
H129 C117 2.6383 . no
H132 H134" 2.4146 . no
H133 H132" 2.5581 . no
H134 O13 2.4496 . no
H134 C130 2.8724 . no
H134 H133" 2.5186 . no
H134 C227 2.9919 4_555 no
H210 C110 3.0926 2_655 no
H211 C216 2.9526 . no
H211 C217 2.7146 . no
H211 H121 2.5451 1_655 no
H211 H11 2.5538 4_654 no
H215 C216 3.0597 . no
H215 C228 2.8110 . no
H215 H228 2.1119 . no
H219 C27 2.9153 . no
H219 C212 2.6655 . no
H219 C213 2.7369 . no
H219 C216 2.7222 . no
H221 H21' 2.5615 4_555 no
H222 O12 2.8285 1_655 no
H222 H224 2.4901 . no
H224 C18 3.0726 1_655 no
H224 H222 2.4901 . no
H225 O24 2.3172 . no
H225 C230 2.8584 . no
H225 C129 3.0703 2_645 no
H225 H129' 2.5761 2_645 no
H227 O23 2.5678 . no
H227 H229' 2.5414 . no
H228 C214 2.6397 . no
H228 C215 2.4019 . no
H228 H215 2.1119 . no
H228 O13 2.7581 4_554 no
H229 N21 2.9329 . no
H229 C217 2.6450 . no
H229 C226 2.6833 . no
H232 O23 2.4884 . no
H232 C230 2.8299 . no
H232 H233" 2.4436 . no
H233 C230 3.0282 . no
H233 H234" 2.5157 . no
H234 C122 3.0722 1_655 no
H234 H232" 2.5004 . no

loop_
_geom_hbond_atom_site_label_D
_geom_hbond_atom_site_label_H
_geom_hbond_atom_site_label_A
_geom_hbond_distance_DH
_geom_hbond_distance_HA
_geom_hbond_distance_DA
_geom_hbond_angle_DHA
_geom_hbond_site_symmetry_A
_geom_hbond_publ_flag
C133 H133" O13 0.9600 2.4600 3.039(6) 118.00 . yes
C233 H233" O23 0.9600 2.4300 2.958(4) 114.00 . yes
C28 H28 O12 0.9300 2.5500 3.421(5) 157.00 2_555 yes
C122 H122 O22 0.9300 2.5200 3.423(4) 165.00 . yes
C125 H125 O14 0.9300 2.3900 2.773(4) 104.00 . yes
C134 H134 O13 0.9600 2.4500 3.009(4) 117.00 . yes
C225 H225 O24 0.9300 2.3200 2.763(4) 109.00 . yes
C232 H232 O23 0.9600 2.4900 3.057(4) 118.00 . yes

loop_
_geom_torsion_atom_site_label_1
_geom_torsion_atom_site_label_2
_geom_torsion_atom_site_label_3
_geom_torsion_atom_site_label_4
_geom_torsion
_geom_torsion_publ_flag
C11 O11 C12 C13 8.8(5) no
C11 O11 C12 C115 -171.3(3) no
C131 O14 C130 O13 -16.0(5) no
C131 O14 C130 N11 167.6(3) no
C130 O14 C131 C132 -175.1(3) no
C130 O14 C131 C133 -57.5(4) no
C130 O14 C131 C134 67.6(5) no
C21 O21 C22 C215 169.1(3) no
C21 O21 C22 C23 -10.4(5) no
C230 O24 C231 C232 68.8(4) no
C230 O24 C231 C234 -172.7(3) no
C230 O24 C231 C233 -55.3(4) no
C231 O24 C230 O23 -7.8(5) no
C231 O24 C230 N21 172.7(3) no
C130 N11 C126 C117 149.1(3) no
C126 N11 C127 C128 9.9(4) no
C130 N11 C127 C128 -169.9(3) no
C130 N11 C126 C125 -33.3(5) no
C127 N11 C126 C117 -30.7(4) no
C126 N11 C130 O14 -13.5(4) no
C127 N11 C126 C125 146.9(3) no
C126 N11 C130 O13 169.9(3) no
C127 N11 C130 O14 166.3(3) no
C127 N11 C130 O13 -10.3(5) no
C227 N21 C226 C225 147.4(3) no
C227 N21 C226 C217 -28.8(4) no
C227 N21 C230 O23 -6.8(4) no
C230 N21 C226 C217 149.1(3) no
C230 N21 C226 C225 -34.7(5) no
C227 N21 C230 O24 172.7(3) no
C226 N21 C230 O24 -5.3(4) no
C230 N21 C227 C228 -176.3(3) no
C226 N21 C227 C228 1.9(4) no
C226 N21 C230 O23 175.2(3) no
O11 C12 C13 C14 -175.9(3) no
C115 C12 C13 C14 4.2(5) no
C13 C12 C115 C114 -3.6(5) no
O11 C12 C115 C114 176.5(3) no
C12 C13 C14 C15 0.2(5) no
C13 C14 C15 C114 -5.3(5) no
C13 C14 C15 C16 168.9(3) no
C14 C15 C114 C115 5.8(5) no
C16 C15 C114 C113 12.7(4) no
C16 C15 C114 C115 -168.6(3) no
C114 C15 C16 C17 22.1(4) no
C114 C15 C16 O12 -160.7(3) no
C14 C15 C16 O12 25.1(5) no
C14 C15 C16 C17 -152.1(3) no
C14 C15 C114 C113 -173.0(3) no
C15 C16 C17 C112 -26.8(5) no
O12 C16 C17 C18 -23.7(5) no
O12 C16 C17 C112 156.1(3) no
C15 C16 C17 C18 153.4(3) no
C18 C17 C112 C111 -0.9(5) no
C16 C17 C112 C111 179.3(3) no
C18 C17 C112 C113 175.9(3) no
C16 C17 C18 C19 -178.5(4) no
C112 C17 C18 C19 1.7(6) no
C16 C17 C112 C113 -3.9(5) no
C17 C18 C19 C110 -1.4(7) no
C18 C19 C110 C111 0.4(6) no
H110 C110 C111 C112 -179.63 no
C19 C110 C111 H111 -179.61 no
H110 C110 C111 H111 0.35 no
H111 C111 C112 C113 3.36 no
H111 C111 C112 C17 179.88 no
C113 C114 C115 H115 -2.71 no
C15 C114 C115 H115 178.61 no
C113 C116 C128 H128 -2.17 no
C117 C116 C128 H128 178.01 no
C117 C118 C119 H119 4.17 no
C123 C118 C119 H119 -175.44 no
C118 C119 C120 H120 179.45 no
H119 C119 C120 H120 -0.54 no
H119 C119 C120 C121 179.50 no
H120 C120 C121 H121 -2.97 no
H120 C120 C121 C122 177.11 no
C119 C120 C121 H121 177.00 no
C120 C121 C122 H122 -177.83 no
H121 C121 C122 C123 -177.79 no
H121 C121 C122 H122 2.25 no
O21 C22 C23 C24 -177.2(3) no
C23 C22 C215 C214 -0.8(5) no
H122 C122 C123 C124 3.18 no
O21 C22 C215 C214 179.8(3) no
H122 C122 C123 C118 -177.99 no
C215 C22 C23 C24 3.4(5) no
C122 C123 C124 H124 -3.40 no
C22 C23 C24 C25 -1.1(5) no
C118 C123 C124 H124 177.76 no
C123 C124 C125 H125 -173.17 no
C23 C24 C25 C214 -3.9(5) no
H124 C124 C125 C126 -173.21 no
C23 C24 C25 C26 171.2(3) no
H124 C124 C125 H125 6.78 no
C214 C25 C26 O22 -162.4(3) no
C214 C25 C26 C27 21.6(4) no
C24 C25 C26 O22 22.5(5) no
H125 C125 C126 C117 177.17 no
C24 C25 C26 C27 -153.5(3) no
C26 C25 C214 C215 -168.7(3) no
C24 C25 C214 C215 6.4(4) no
C26 C25 C214 C213 13.0(4) no
H125 C125 C126 N11 -0.38 no
C24 C25 C214 C213 -171.9(3) no
O22 C26 C27 C212 156.4(3) no
C25 C26 C27 C212 -27.6(4) no
O22 C26 C27 C28 -24.6(5) no
C25 C26 C27 C28 151.4(3) no
C28 C27 C212 C211 -0.5(4) no
H127 C127 C128 C129 34.25 no
H127 C127 C128 H128 -85.54 no
C26 C27 C28 C29 -178.0(3) no
N11 C127 C128 H128 153.21 no
C28 C27 C212 C213 179.4(3) no
H127 C127 C128 C116 157.75 no
C26 C27 C212 C213 -1.6(4) no
H127' C127 C128 C116 -84.80 no
H127' C127 C128 C129 151.70 no
C212 C27 C28 C29 1.0(5) no
H127' C127 C128 H128 31.91 no
C26 C27 C212 C211 178.5(3) no
C27 C28 C29 C210 -0.7(5) no
C116 C128 C129 H129 -66.19 no
C127 C128 C129 H129' -64.96 no
C116 C128 C129 H129" 53.82 no
C127 C128 C129 H129 55.10 no
C116 C128 C129 H129' 173.75 no
H128 C128 C129 H129' 54.83 no
H128 C128 C129 H129" -65.10 no
C127 C128 C129 H129" 175.11 no
H128 C128 C129 H129 174.88 no
C28 C29 C210 C211 -0.2(5) no
C134 C131 C132 H132' -73.74 no
C132 C131 C134 H134' 60.49 no
C132 C131 C134 H134" -59.57 no
C134 C131 C132 H132" 166.31 no
O14 C131 C133 H133" 65.05 no
O14 C131 C133 H133 -54.99 no
C133 C131 C132 H132 173.74 no
C132 C131 C133 H133' -64.14 no
C132 C131 C133 H133" 175.88 no
C132 C131 C133 H133 55.84 no
C134 C131 C132 H132 46.26 no
O14 C131 C133 H133' -174.96 no
C133 C131 C134 H134" 174.02 no
C133 C131 C134 H134 54.04 no
O14 C131 C132 H132 -70.91 no
C133 C131 C132 H132' 53.74 no
C133 C131 C132 H132" -66.21 no
O14 C131 C134 H134 -68.16 no
C134 C131 C133 H133' 61.78 no
C134 C131 C133 H133" -58.20 no
C132 C131 C134 H134 -179.55 no
C133 C131 C134 H134' -65.92 no
C134 C131 C133 H133 -178.24 no
O14 C131 C134 H134' 171.89 no
O14 C131 C134 H134" 51.82 no
O14 C131 C132 H132" 49.14 no
O14 C131 C132 H132' 169.09 no
C29 C210 C211 C212 0.7(5) no
C210 C211 C212 C27 -0.4(4) no
C210 C211 C212 C213 179.8(3) no
C211 C212 C213 C216 45.6(5) no
C27 C212 C213 C214 35.5(4) no
C27 C212 C213 C216 -134.3(3) no
C211 C212 C213 C214 -144.6(3) no
C212 C213 C214 C215 140.4(3) no
C216 C213 C214 C215 -50.0(5) no
C212 C213 C214 C25 -41.4(4) no
C216 C213 C214 C25 128.2(3) no
C212 C213 C216 C228 -178.2(3) no
C214 C213 C216 C217 -170.0(3) no
C212 C213 C216 C217 -1.3(5) no
C214 C213 C216 C228 13.1(5) no
C25 C214 C215 C22 -4.1(5) no
C213 C214 C215 C22 174.0(3) no
C228 C216 C217 C218 -122.4(3) no
C213 C216 C217 C218 60.3(5) no
C213 C216 C217 C226 -131.5(3) no
C228 C216 C217 C226 45.8(4) no
C213 C216 C228 C227 108.3(4) no
C213 C216 C228 C229 -126.9(3) no
C217 C216 C228 C227 -69.1(3) no
C217 C216 C228 C229 55.7(4) no
C216 C217 C218 C223 175.3(3) no
C226 C217 C218 C219 -171.6(3) no
C226 C217 C218 C223 7.4(4) no
C216 C217 C226 N21 3.3(4) no
C216 C217 C226 C225 -173.0(3) no
C218 C217 C226 N21 172.0(3) no
C218 C217 C226 C225 -4.3(4) no
C216 C217 C218 C219 -3.7(5) no
C217 C218 C219 C220 -177.5(3) no
C223 C218 C219 C220 3.4(5) no
C217 C218 C223 C222 176.5(3) no
C217 C218 C223 C224 -5.6(4) no
C219 C218 C223 C222 -4.5(4) no
C219 C218 C223 C224 173.6(3) no
C218 C219 C220 C221 0.4(5) no
C219 C220 C221 C222 -3.3(5) no
C220 C221 C222 C223 2.2(5) no
C221 C222 C223 C218 1.8(5) no
C221 C222 C223 C224 -176.1(3) no
C222 C223 C224 C225 178.5(3) no
C218 C223 C224 C225 0.6(5) no
C223 C224 C225 C226 2.6(5) no
C224 C225 C226 C217 -0.7(5) no
C224 C225 C226 N21 -176.9(3) no
N21 C227 C228 C216 44.9(3) no
N21 C227 C228 C229 -80.0(3) no
